data_2000030
loop_
_publ_author_name
'Jin, Song'
'DiSalvo, Francis J.'

_publ_section_title
;
 Novel octahedral tungsten sulfidocyanide cluster anion [W~6~S~8~(CN)~6~]^6-^
;
_journal_issue 17
_journal_name_full 'Chemical Communications'
_journal_page_first 1586
_journal_page_last 1587
_journal_paper_doi 10.1039/B104161B
_journal_year 2001
_chemical_formula_sum 'C42 H108 N6 Na6 O18 S26 W6'
_space_group_IT_number 148
_symmetry_cell_setting rhombohedral
_symmetry_space_group_name_Hall '-R 3'
_symmetry_space_group_name_H-M 'R -3 :H'
_cell_angle_alpha 90
_cell_angle_beta 90
_cell_angle_gamma 120
_cell_formula_units_Z 3
_cell_length_a 26.497(3)
_cell_length_b 26.497(3)
_cell_length_c 12.1761(19)
_cell_volume 7403.418
_diffrn_ambient_temperature 165
_exptl_crystal_colour 'brown red'
_exptl_crystal_density_diffrn 2.059
_exptl_crystal_description block
_refine_ls_R_factor_gt 0.0249
_refine_ls_wR_factor_gt 0.0249
_cod_duplicate_entry 7112141
_cod_original_sg_symbol_H-M 'R -3'
_cod_database_code 2000030

loop_
_symmetry_equiv_pos_site_id
_symmetry_equiv_pos_as_xyz
1 x,y,z
2 -y,x-y,z
3 -x+y,-x,z
4 -1/3+x,1/3+y,1/3+z
5 -1/3-y,1/3+x-y,1/3+z
6 -1/3-x+y,1/3-x,1/3+z
7 1/3+x,-1/3+y,-1/3+z
8 -1/3+y,1/3-x+y,1/3-z
9 -1/3+x-y,1/3+x,1/3-z
10 -x,-y,-z
11 y,-x+y,-z
12 x-y,x,-z
13 1/3-x,-1/3-y,-1/3-z
14 1/3+y,-1/3-x+y,-1/3-z
15 1/3+x-y,-1/3+x,-1/3-z
16 -1/3-x,1/3-y,1/3-z
17 1/3-y,-1/3+x-y,-1/3+z
18 1/3-x+y,-1/3-x,-1/3+z

loop_
_atom_site_label
_atom_site_type_symbol
_atom_site_fract_x
_atom_site_fract_y
_atom_site_fract_z
W1 W 0.05086(1) 0.06383(1) 0.90979(1)
S1 S 0.00000 0.00000 0.75367(16)
S2 S 0.09298(5) 0.11707(4) 1.0816(1)
C1 C 0.10824(19) 0.13547(19) 0.7998(4)
N1 N 0.13625(17) 0.17215(17) 0.7379(4)
Na1 Na 0.17599(8) 0.25565(7) 0.62957(16)
S3 S 0.1459(2) 0.20268(17) 0.3473(2)
O1 O 0.1645(3) 0.2423(3) 0.4409(4)
C2 C 0.1906(4) 0.1714(4) 0.3365(9)
H1 H 0.22920 0.20070 0.30980
H2 H 0.17310 0.13860 0.28490
H3 H 0.19440 0.15740 0.40880
C3 C 0.0807(4) 0.1387(5) 0.3945(9)
H4 H 0.04980 0.14830 0.40600
H5 H 0.08880 0.12540 0.46390
H6 H 0.06810 0.10780 0.33940
S4? S 0.1652(5) 0.1752(5) 0.4242(9)
O2? O 0.1777(10) 0.2323(8) 0.4638(12)
C4? C 0.2012(12) 0.1890(12) 0.2967(18)
H7? H 0.18690 0.15230 0.25650
H8? H 0.24320 0.20670 0.30890
H9? H 0.19350 0.21570 0.25370
C5? C 0.0922(8) 0.1403(18) 0.373(3)
H10? H 0.08870 0.11560 0.31060
H11? H 0.08250 0.16990 0.35020
H12? H 0.06530 0.11620 0.43150
S5? S 0.1303(9) 0.1926(7) 0.3479(8)
O3? O 0.161(2) 0.226(3) 0.453(2)
C6? C 0.0887(13) 0.1229(12) 0.407(3)
H13? H 0.05700 0.12160 0.45060
H14? H 0.11360 0.11470 0.45430
H15? H 0.07220 0.09350 0.34860
C7? C 0.1866(17) 0.1836(19) 0.289(4)
H16? H 0.22190 0.22180 0.28090
H17? H 0.17420 0.16530 0.21660
H18? H 0.19490 0.15890 0.33670
S6 S 0.17338(8) 0.38342(8) 0.64262(14)
O4 O 0.1455(3) 0.3202(3) 0.6477(5)
C8 C 0.2337(3) 0.4148(3) 0.7360(6)
H19 H 0.26460 0.40800 0.70880
H20 H 0.22080 0.39680 0.80850
H21 H 0.24860 0.45680 0.74180
C9 C 0.1273(3) 0.4034(3) 0.7151(7)
H22 H 0.09070 0.38940 0.67470
H23 H 0.14690 0.44590 0.72190
H24 H 0.11900 0.38580 0.78840
S7? S 0.15891(14) 0.37196(14) 0.7325(3)
O5? O 0.1419(4) 0.3154(4) 0.6791(9)
C10? C 0.2344(6) 0.4205(6) 0.6986(13)
H25? H 0.25840 0.40550 0.72990
H26? H 0.24680 0.45930 0.72880
H27? H 0.23900 0.42320 0.61860
C11? C 0.1301(5) 0.4110(5) 0.6631(11)
H28? H 0.08760 0.39000 0.67050
H29? H 0.14050 0.41450 0.58510
H30? H 0.14630 0.44990 0.69530
S8 S 0.31954(16) 0.28637(19) 0.6929(5)
O6 O 0.2750(3) 0.3054(3) 0.6875(8)
C12 C 0.2943(7) 0.2295(7) 0.5681(10)
H31 H 0.30560 0.25080 0.49830
H32 H 0.25180 0.20420 0.57020
H33 H 0.31300 0.20580 0.57470
C13 C 0.2907(5) 0.2277(5) 0.7862(10)
H34 H 0.29650 0.24280 0.86140
H35 H 0.31070 0.20530 0.77690
H36 H 0.24900 0.20250 0.77220
S9? S 0.3138(2) 0.2775(3) 0.6686(7)
O7? O 0.2727(4) 0.3012(4) 0.6572(11)
C14? C 0.3258(10) 0.2582(10) 0.5645(13)
H37? H 0.33930 0.28970 0.51050
H38? H 0.29020 0.22410 0.53770
H39? H 0.35610 0.24770 0.57560
C15? C 0.2883(8) 0.2205(9) 0.7596(16)
H40? H 0.28090 0.23280 0.83080
H41? H 0.31740 0.20830 0.76850
H42? H 0.25200 0.18770 0.73150
W1A W -0.06383(1) -0.01297(1) 0.90979(1)
W1B W 0.01297(1) -0.05086(1) 0.90979(1)
W1J* W 0.06383(1) 0.01297(1) 1.09021(1)
W1K* W -0.01297(1) 0.05086(1) 1.09021(1)
W1I* W -0.05086(1) -0.06383(1) 1.09021(1)
S2B S 0.02409(5) -0.09298(4) 1.0816(1)
S1J* S 0.00000 0.00000 1.24633(16)
S2I* S -0.09298(5) -0.11707(4) 0.9184(1)
S2J* S 0.11707(5) 0.02409(4) 0.9184(1)
S2K* S -0.02409(5) 0.09298(4) 0.9184(1)
S2A S -0.11707(5) -0.02409(4) 1.0816(1)
C1A C -0.13547(19) -0.02723(19) 0.7998(4)
N1A N -0.17215(17) -0.03590(17) 0.7379(4)
Na1A Na -0.25565(8) -0.07966(7) 0.62957(16)
O1A O -0.2423(3) -0.0778(3) 0.4409(4)
S3A S -0.20268(20) -0.05678(17) 0.3473(2)
C2A C -0.1714(4) 0.0192(4) 0.3365(9)
H1A H -0.20070 0.02850 0.30980
H2A H -0.13860 0.03450 0.28490
H3A H -0.15740 0.03700 0.40880
C3A C -0.1387(4) -0.0580(5) 0.3945(9)
H4A H -0.14830 -0.09850 0.40600
H5A H -0.12540 -0.03660 0.46390
H6A H -0.10780 -0.03970 0.33940
O4A O -0.3202(3) -0.1747(3) 0.6477(5)
S6A S -0.38342(8) -0.21004(8) 0.64262(14)
C8A C -0.4148(3) -0.1811(3) 0.7360(6)
H19A H -0.40800 -0.14340 0.70880
H20A H -0.39680 -0.17600 0.80850
H21A H -0.45680 -0.20820 0.74180
C9A C -0.4034(3) -0.2761(3) 0.7151(7)
H22A H -0.38940 -0.29870 0.67470
H23A H -0.44590 -0.29900 0.72190
H24A H -0.38580 -0.26680 0.78840
O6A O -0.3054(3) -0.0304(3) 0.6875(8)
S8A S -0.28637(16) 0.03317(19) 0.6929(5)
C12A C -0.2295(7) 0.0648(7) 0.5681(10)
H31A H -0.25080 0.05480 0.49830
H32A H -0.20420 0.04760 0.57020
H33A H -0.20580 0.10720 0.57470
C13A C -0.2277(5) 0.0630(5) 0.7862(10)
H34A H -0.24280 0.05370 0.86140
H35A H -0.20530 0.10540 0.77690
H36A H -0.20250 0.04650 0.77220
C1I* C -0.10824(19) -0.13547(19) 1.2002(4)
N1I* N -0.13625(17) -0.17215(17) 1.2621(4)
Na1I* Na -0.17599(8) -0.25565(7) 1.37043(16)
O1I* O -0.1645(3) -0.2423(3) 1.5591(4)
S3I* S -0.1459(2) -0.20268(17) 1.6527(2)
C2I* C -0.1906(4) -0.1714(4) 1.6635(9)
H1I* H -0.22920 -0.20070 1.69020
H2I* H -0.17310 -0.13860 1.71510
H3I* H -0.19440 -0.15740 1.59120
C3I* C -0.0807(4) -0.1387(5) 1.6055(9)
H4I* H -0.04980 -0.14830 1.59400
H5I* H -0.08880 -0.12540 1.53610
H6I* H -0.06810 -0.10780 1.66060
O4I* O -0.1455(3) -0.3202(3) 1.3523(5)
S6I* S -0.17338(8) -0.38342(8) 1.35738(14)
C8I* C -0.2337(3) -0.4148(3) 1.2640(6)
H19I* H -0.26460 -0.40800 1.29120
H20I* H -0.22080 -0.39680 1.19150
H21I* H -0.24860 -0.45680 1.25820
C9I* C -0.1273(3) -0.4034(3) 1.2849(7)
H22I* H -0.09070 -0.38940 1.32530
H23I* H -0.14690 -0.44590 1.27810
H24I* H -0.11900 -0.38580 1.21160
O6I* O -0.2750(3) -0.3054(3) 1.3125(8)
S8I* S -0.31954(16) -0.28637(19) 1.3071(5)
C12I* C -0.2943(7) -0.2295(7) 1.4319(10)
H31I* H -0.30560 -0.25080 1.50170
H32I* H -0.25180 -0.20420 1.42980
H33I* H -0.31300 -0.20580 1.42530
C13I* C -0.2907(5) -0.2277(5) 1.2138(10)
H34I* H -0.29650 -0.24280 1.13860
H35I* H -0.31070 -0.20530 1.22310
H36I* H -0.24900 -0.20250 1.22780
C1K* C -0.02723(19) 0.10824(19) 1.2002(4)
N1K* N -0.03590(17) 0.13625(17) 1.2621(4)
Na1K* Na -0.07966(8) 0.17599(7) 1.37043(16)
O1K* O -0.0778(3) 0.1645(3) 1.5591(4)
S3K* S -0.05678(20) 0.14590(17) 1.6527(2)
C2K* C 0.0192(4) 0.1906(4) 1.6635(9)
H1K* H 0.02850 0.22920 1.69020
H2K* H 0.03450 0.17310 1.71510
H3K* H 0.03700 0.19440 1.59120
C3K* C -0.0580(4) 0.0807(5) 1.6055(9)
H4K* H -0.09850 0.04980 1.59400
H5K* H -0.03660 0.08880 1.53610
H6K* H -0.03970 0.06810 1.66060
O4K* O -0.1747(3) 0.1455(3) 1.3523(5)
S6K* S -0.21004(8) 0.17338(8) 1.35738(14)
C8K* C -0.1811(3) 0.2337(3) 1.2640(6)
H19K* H -0.14340 0.26460 1.29120
H20K* H -0.17600 0.22080 1.19150
H21K* H -0.20820 0.24860 1.25820
C9K* C -0.2761(3) 0.1273(3) 1.2849(7)
H22K* H -0.29870 0.09070 1.32530
H23K* H -0.29900 0.14690 1.27810
H24K* H -0.26680 0.11900 1.21160
O6K* O -0.0304(3) 0.2750(3) 1.3125(8)
S8K* S 0.03317(16) 0.31954(19) 1.3071(5)
C12K* C 0.0648(7) 0.2943(7) 1.4319(10)
H31K* H 0.05480 0.30560 1.50170
H32K* H 0.04760 0.25180 1.42980
H33K* H 0.10720 0.31300 1.42530
C13K* C 0.0630(5) 0.2907(5) 1.2138(10)
H34K* H 0.05370 0.29650 1.13860
H35K* H 0.10540 0.31070 1.22310
H36K* H 0.04650 0.24900 1.22780
C1J* C 0.13547(19) 0.02723(19) 1.2002(4)
N1J* N 0.17215(17) 0.03590(17) 1.2621(4)
Na1J* Na 0.25565(8) 0.07966(7) 1.37043(16)
O1J* O 0.2423(3) 0.0778(3) 1.5591(4)
S3J* S 0.20268(20) 0.05678(17) 1.6527(2)
C2J* C 0.1714(4) -0.0192(4) 1.6635(9)
H1J* H 0.20070 -0.02850 1.69020
H2J* H 0.13860 -0.03450 1.71510
H3J* H 0.15740 -0.03700 1.59120
C3J* C 0.1387(4) 0.0580(5) 1.6055(9)
H4J* H 0.14830 0.09850 1.59400
H5J* H 0.12540 0.03660 1.53610
H6J* H 0.10780 0.03970 1.66060
O4J* O 0.3202(3) 0.1747(3) 1.3523(5)
S6J* S 0.38342(8) 0.21004(8) 1.35738(14)
C8J* C 0.4148(3) 0.1811(3) 1.2640(6)
H19J* H 0.40800 0.14340 1.29120
H20J* H 0.39680 0.17600 1.19150
H21J* H 0.45680 0.20820 1.25820
C9J* C 0.4034(3) 0.2761(3) 1.2849(7)
H22J* H 0.38940 0.29870 1.32530
H23J* H 0.44590 0.29900 1.27810
H24J* H 0.38580 0.26680 1.21160
O6J* O 0.3054(3) 0.0304(3) 1.3125(8)
S8J* S 0.28637(16) -0.03317(19) 1.3071(5)
C12J* C 0.2295(7) -0.0648(7) 1.4319(10)
H31J* H 0.25080 -0.05480 1.50170
H32J* H 0.20420 -0.04760 1.42980
H33J* H 0.20580 -0.10720 1.42530
C13J* C 0.2277(5) -0.0630(5) 1.2138(10)
H34J* H 0.24280 -0.05370 1.13860
H35J* H 0.20530 -0.10540 1.22310
H36J* H 0.20250 -0.04650 1.22780
C1B C 0.02723(19) -0.10824(19) 0.7998(4)
N1B N 0.03590(17) -0.13625(17) 0.7379(4)
Na1B Na 0.07966(8) -0.17599(7) 0.62957(16)
O1B O 0.0778(3) -0.1645(3) 0.4409(4)
S3B S 0.05678(20) -0.14590(17) 0.3473(2)
C2B C -0.0192(4) -0.1906(4) 0.3365(9)
H1B H -0.02850 -0.22920 0.30980
H2B H -0.03450 -0.17310 0.28490
H3B H -0.03700 -0.19440 0.40880
C3B C 0.0580(4) -0.0807(5) 0.3945(9)
H4B H 0.09850 -0.04980 0.40600
H5B H 0.03660 -0.08880 0.46390
H6B H 0.03970 -0.06810 0.33940
O4B O 0.1747(3) -0.1455(3) 0.6477(5)
S6B S 0.21004(8) -0.17338(8) 0.64262(14)
C8B C 0.1811(3) -0.2337(3) 0.7360(6)
H19B H 0.14340 -0.26460 0.70880
H20B H 0.17600 -0.22080 0.80850
H21B H 0.20820 -0.24860 0.74180
C9B C 0.2761(3) -0.1273(3) 0.7151(7)
H22B H 0.29870 -0.09070 0.67470
H23B H 0.29900 -0.14690 0.72190
H24B H 0.26680 -0.11900 0.78840
O6B O 0.0304(3) -0.2750(3) 0.6875(8)
S8B S -0.03317(16) -0.31954(19) 0.6929(5)
C12B C -0.0648(7) -0.2943(7) 0.5681(10)
H31B H -0.05480 -0.30560 0.49830
H32B H -0.04760 -0.25180 0.57020
H33B H -0.10720 -0.31300 0.57470
C13B C -0.0630(5) -0.2907(5) 0.7862(10)
H34B H -0.05370 -0.29650 0.86140
H35B H -0.10540 -0.31070 0.77690
H36B H -0.04650 -0.24900 0.77220

loop_
_atom_type_symbol
_atom_type_radius_bond
C 0.68
H 0.23
N 0.68
Na 1.31
O 0.68
S 1.02
W 1.37
